data_1556710
loop_
_publ_author_name
'Wen, Huiling'
'Yang, Xiliang'
'Liu, Qian'
'Li, Shuangjun'
'Li, Qin'
'Zang, Yi'
'Chen, Chunmei'
'Wang, Jianping'
'Zhu, Hucheng'
'Zhang, Yonghui'

_publ_section_title
;
 Structurally Diverse Meroterpenoids from a Marine-Derived Aspergillus sp.
 Fungus
;
_journal_name_full 'Journal of Natural Products'
_journal_paper_doi 10.1021/acs.jnatprod.9b00878
_journal_year 2019
_chemical_absolute_configuration rmad
_chemical_formula_sum 'C25 H32 O6'
_chemical_formula_weight 428.50
_space_group_crystal_system monoclinic
_space_group_IT_number 4
_space_group_name_Hall 'P 2yb'
_space_group_name_H-M_alt 'P 1 21 1'
_atom_sites_solution_hydrogens geom
_audit_creation_method SHELXL-2016/6
_cell_angle_alpha 90
_cell_angle_beta 103.2441(3)
_cell_angle_gamma 90
_cell_formula_units_Z 2
_cell_length_a 8.10721(4)
_cell_length_b 9.16946(3)
_cell_length_c 15.13501(4)
_cell_measurement_reflns_used 37931
_cell_measurement_temperature 100.00(10)
_cell_measurement_theta_max 73.5640
_cell_measurement_theta_min 4.8240
_cell_volume 1095.193(7)
_computing_structure_refinement 'SHELXL-2016/6 (Sheldrick, 2016)'
_computing_structure_solution 'SHELXT 2014/5 (Sheldrick, 2014)'
_diffrn_ambient_temperature 100.00(10)
_diffrn_measured_fraction_theta_full 0.996
_diffrn_measured_fraction_theta_max 0.989
_diffrn_measurement_device_type 'Kappa single'
_diffrn_measurement_method '\w scans'
_diffrn_radiation_type CuK\a
_diffrn_radiation_wavelength 1.54184
_diffrn_reflns_av_R_equivalents 0.0323
_diffrn_reflns_av_unetI/netI 0.0110
_diffrn_reflns_Laue_measured_fraction_full 0.996
_diffrn_reflns_Laue_measured_fraction_max 0.989
_diffrn_reflns_limit_h_max 9
_diffrn_reflns_limit_h_min -9
_diffrn_reflns_limit_k_max 11
_diffrn_reflns_limit_k_min -11
_diffrn_reflns_limit_l_max 18
_diffrn_reflns_limit_l_min -18
_diffrn_reflns_number 42209
_diffrn_reflns_point_group_measured_fraction_full 0.994
_diffrn_reflns_point_group_measured_fraction_max 0.983
_diffrn_reflns_theta_full 67.684
_diffrn_reflns_theta_max 73.971
_diffrn_reflns_theta_min 5.606
_exptl_absorpt_coefficient_mu 0.747
_exptl_crystal_colour white
_exptl_crystal_density_diffrn 1.299
_exptl_crystal_description block
_exptl_crystal_F_000 460
_exptl_crystal_size_max 0.200
_exptl_crystal_size_mid 0.150
_exptl_crystal_size_min 0.100
_refine_diff_density_max 0.218
_refine_diff_density_min -0.243
_refine_diff_density_rms 0.047
_refine_ls_abs_structure_details
;
 Flack x determined using 2014 quotients [(I+)-(I-)]/[(I+)+(I-)]
 (Parsons, Flack and Wagner, Acta Cryst. B69 (2013) 249-259).
;
_refine_ls_abs_structure_Flack -0.06(4)
_refine_ls_extinction_method none
_refine_ls_goodness_of_fit_ref 0.887
_refine_ls_hydrogen_treatment constr
_refine_ls_matrix_type full
_refine_ls_number_parameters 287
_refine_ls_number_reflns 4360
_refine_ls_number_restraints 1
_refine_ls_restrained_S_all 0.887
_refine_ls_R_factor_all 0.0272
_refine_ls_R_factor_gt 0.0272
_refine_ls_shift/su_max 0.000
_refine_ls_shift/su_mean 0.000
_refine_ls_structure_factor_coef Fsqd
_refine_ls_weighting_details 'w=1/[\s^2^(Fo^2^)+(0.0591P)^2^+0.2867P] where P=(Fo^2^+2Fc^2^)/3'
_refine_ls_weighting_scheme calc
_refine_ls_wR_factor_gt 0.0739
_refine_ls_wR_factor_ref 0.0739
_reflns_Friedel_coverage 0.866
_reflns_Friedel_fraction_full 0.992
_reflns_Friedel_fraction_max 0.976
_reflns_number_gt 4357
_reflns_number_total 4360
_reflns_threshold_expression 'I > 2\s(I)'
_cod_data_source_file np9b00878_si_004.cif
_cod_data_source_block 20180306_2_21_6
_cod_original_sg_symbol_H-M 'P 21'
_cod_database_code 1556710
_shelx_shelxl_version_number 2016/6
_shelx_space_group_comment
;
The symmetry employed for this shelxl refinement is uniquely defined
by the following loop, which should always be used as a source of
symmetry information in preference to the above space-group names.
They are only intended as comments.
;
_shelx_estimated_absorpt_t_min 0.865
_shelx_estimated_absorpt_t_max 0.929

loop_
_space_group_symop_operation_xyz
'x, y, z'
'-x, y+1/2, -z'

loop_
_atom_site_label
_atom_site_type_symbol
_atom_site_fract_x
_atom_site_fract_y
_atom_site_fract_z
_atom_site_U_iso_or_equiv
_atom_site_adp_type
_atom_site_occupancy
_atom_site_site_symmetry_order
_atom_site_calc_flag
_atom_site_refinement_flags_posn
_atom_site_refinement_flags_adp
O1 O 1.12325(15) 0.54242(13) 0.90326(9) 0.0203(3) Uani 1 1 d . .
O2 O 1.11439(14) 0.30789(13) 0.86509(8) 0.0162(2) Uani 1 1 d . .
O3 O 0.83545(15) 0.32203(13) 0.68971(7) 0.0161(2) Uani 1 1 d . .
H3A H 0.820163 0.247919 0.658576 0.024 Uiso 1 1 calc R U
O4 O 0.59546(16) 0.11750(14) 0.74123(9) 0.0222(3) Uani 1 1 d . .
O5 O 0.29719(16) 0.72332(16) 0.50497(8) 0.0228(3) Uani 1 1 d . .
O6 O 0.11718(18) 0.5624(2) 0.43761(9) 0.0397(4) Uani 1 1 d . .
C1 C 0.1941(2) 0.6122(2) 0.50972(12) 0.0237(4) Uani 1 1 d . .
C2 C 0.1682(2) 0.5508(2) 0.59614(12) 0.0195(3) Uani 1 1 d . .
H2 H 0.068053 0.498440 0.590220 0.023 Uiso 1 1 calc R U
C3 C 0.2624(2) 0.55690(18) 0.68095(11) 0.0155(3) Uani 1 1 d . .
H3 H 0.216532 0.505787 0.722698 0.019 Uiso 1 1 calc R U
C4 C 0.42897(19) 0.63066(17) 0.72230(10) 0.0129(3) Uani 1 1 d . .
C5 C 0.5091(2) 0.70499(18) 0.64967(10) 0.0146(3) Uani 1 1 d . .
H5 H 0.532620 0.624471 0.611776 0.017 Uiso 1 1 calc R U
C6 C 0.3931(2) 0.8103(2) 0.58212(11) 0.0199(3) Uani 1 1 d . .
C7 C 0.2678(3) 0.9053(2) 0.61710(13) 0.0247(4) Uani 1 1 d . .
H7A H 0.327916 0.965005 0.666063 0.037 Uiso 1 1 calc R U
H7B H 0.188754 0.844258 0.638395 0.037 Uiso 1 1 calc R U
H7C H 0.207575 0.966390 0.568889 0.037 Uiso 1 1 calc R U
C8 C 0.4945(3) 0.9078(2) 0.53260(14) 0.0297(4) Uani 1 1 d . .
H8A H 0.553669 0.980268 0.573686 0.045 Uiso 1 1 calc R U
H8B H 0.419038 0.954834 0.482576 0.045 Uiso 1 1 calc R U
H8C H 0.574854 0.849740 0.510308 0.045 Uiso 1 1 calc R U
C9 C 0.6849(2) 0.76795(18) 0.69386(11) 0.0166(3) Uani 1 1 d . .
H9A H 0.730787 0.817083 0.648021 0.020 Uiso 1 1 calc R U
H9B H 0.673444 0.839383 0.739349 0.020 Uiso 1 1 calc R U
C9' C 0.5371(2) 0.1736(2) 0.92720(12) 0.0213(4) Uani 1 1 d . .
H9'A H 0.622255 0.107269 0.958571 0.032 Uiso 1 1 calc R U
H9'B H 0.448849 0.119862 0.887337 0.032 Uiso 1 1 calc R U
H9'C H 0.490336 0.226363 0.970515 0.032 Uiso 1 1 calc R U
C10 C 0.8077(2) 0.64770(17) 0.73841(11) 0.0148(3) Uani 1 1 d . .
H10A H 0.915967 0.691328 0.766674 0.018 Uiso 1 1 calc R U
H10B H 0.826124 0.580820 0.691946 0.018 Uiso 1 1 calc R U
C11 C 0.7410(2) 0.56210(17) 0.81031(10) 0.0120(3) Uani 1 1 d . .
C12 C 0.5575(2) 0.50658(17) 0.76654(10) 0.0111(3) Uani 1 1 d . .
H12 H 0.570354 0.445285 0.715496 0.013 Uiso 1 1 calc R U
C13 C 0.4887(2) 0.40311(18) 0.83003(10) 0.0139(3) Uani 1 1 d . .
H13A H 0.384928 0.358417 0.796123 0.017 Uiso 1 1 calc R U
H13B H 0.460909 0.459816 0.878748 0.017 Uiso 1 1 calc R U
C14 C 0.6163(2) 0.28026(17) 0.87210(11) 0.0142(3) Uani 1 1 d . .
C15 C 0.7781(2) 0.35451(16) 0.92030(11) 0.0128(3) Uani 1 1 d . .
C16 C 0.84826(19) 0.42148(17) 0.84350(10) 0.0113(3) Uani 1 1 d . .
C17 C 0.8310(2) 0.28723(17) 0.77934(10) 0.0125(3) Uani 1 1 d . .
C18 C 0.6688(2) 0.21195(18) 0.79079(10) 0.0140(3) Uani 1 1 d . .
C19 C 0.9875(2) 0.19718(18) 0.82906(11) 0.0149(3) Uani 1 1 d . .
H19 H 0.958751 0.143782 0.879585 0.018 Uiso 1 1 calc R U
C20 C 1.0397(2) 0.43730(18) 0.87383(11) 0.0142(3) Uani 1 1 d . .
C21 C 1.0591(2) 0.0924(2) 0.77092(12) 0.0210(4) Uani 1 1 d . .
H21A H 0.973991 0.022274 0.744591 0.032 Uiso 1 1 calc R U
H21B H 1.155001 0.042853 0.807614 0.032 Uiso 1 1 calc R U
H21C H 1.093821 0.145166 0.723498 0.032 Uiso 1 1 calc R U
C22 C 0.8459(2) 0.36019(18) 1.00841(11) 0.0167(3) Uani 1 1 d . .
H22A H 0.792435 0.314405 1.049046 0.020 Uiso 1 1 calc R U
H22B H 0.947181 0.409959 1.029754 0.020 Uiso 1 1 calc R U
C23 C 0.7532(2) 0.66141(18) 0.89443(11) 0.0157(3) Uani 1 1 d . .
H23A H 0.678644 0.625391 0.930377 0.024 Uiso 1 1 calc R U
H23B H 0.721080 0.759054 0.874909 0.024 Uiso 1 1 calc R U
H23C H 0.867587 0.661309 0.930122 0.024 Uiso 1 1 calc R U
C24 C 0.3875(2) 0.73596(18) 0.79500(10) 0.0162(3) Uani 1 1 d . .
H24A H 0.463377 0.817766 0.802620 0.024 Uiso 1 1 calc R U
H24B H 0.400810 0.685281 0.851703 0.024 Uiso 1 1 calc R U
H24C H 0.272859 0.769741 0.775508 0.024 Uiso 1 1 calc R U

loop_
_atom_site_aniso_label
_atom_site_aniso_U_11
_atom_site_aniso_U_22
_atom_site_aniso_U_33
_atom_site_aniso_U_23
_atom_site_aniso_U_13
_atom_site_aniso_U_12
O1 0.0141(6) 0.0187(6) 0.0270(6) -0.0044(5) 0.0026(5) -0.0038(5)
O2 0.0102(5) 0.0168(6) 0.0212(6) -0.0027(4) 0.0028(4) 0.0008(4)
O3 0.0229(6) 0.0154(5) 0.0111(5) -0.0012(4) 0.0061(4) 0.0014(5)
O4 0.0199(6) 0.0160(6) 0.0285(6) -0.0055(5) 0.0009(5) -0.0037(5)
O5 0.0242(6) 0.0308(7) 0.0128(5) 0.0051(5) 0.0032(5) 0.0046(5)
O6 0.0221(7) 0.0787(12) 0.0159(6) -0.0079(7) -0.0006(5) -0.0077(8)
C1 0.0138(8) 0.0407(11) 0.0156(7) 0.0003(7) 0.0012(6) 0.0062(8)
C2 0.0138(8) 0.0253(9) 0.0191(8) -0.0008(7) 0.0029(6) 0.0015(7)
C3 0.0143(7) 0.0162(7) 0.0167(7) 0.0033(6) 0.0049(6) 0.0041(6)
C4 0.0141(7) 0.0142(7) 0.0106(6) 0.0003(6) 0.0033(5) 0.0033(6)
C5 0.0181(8) 0.0137(7) 0.0134(7) 0.0022(6) 0.0066(6) 0.0035(6)
C6 0.0232(9) 0.0197(8) 0.0167(8) 0.0055(6) 0.0043(6) 0.0040(7)
C7 0.0270(9) 0.0221(9) 0.0243(9) 0.0054(7) 0.0043(7) 0.0105(7)
C8 0.0317(11) 0.0297(10) 0.0283(9) 0.0178(8) 0.0080(8) 0.0044(8)
C9 0.0184(8) 0.0139(7) 0.0194(7) 0.0031(6) 0.0082(6) 0.0005(6)
C9' 0.0157(8) 0.0241(8) 0.0241(8) 0.0109(7) 0.0047(6) -0.0014(7)
C10 0.0142(7) 0.0134(7) 0.0181(7) 0.0019(6) 0.0064(6) -0.0001(6)
C11 0.0120(7) 0.0113(7) 0.0130(6) -0.0004(6) 0.0035(5) 0.0005(6)
C12 0.0112(7) 0.0122(7) 0.0105(7) 0.0008(5) 0.0037(5) 0.0003(5)
C13 0.0115(7) 0.0175(8) 0.0133(7) 0.0037(6) 0.0040(6) 0.0011(6)
C14 0.0121(7) 0.0155(8) 0.0149(7) 0.0038(6) 0.0033(6) -0.0001(6)
C15 0.0122(7) 0.0126(7) 0.0146(7) 0.0013(6) 0.0048(6) 0.0032(6)
C16 0.0105(7) 0.0126(7) 0.0109(7) -0.0016(5) 0.0029(5) -0.0006(6)
C17 0.0131(7) 0.0127(7) 0.0119(7) -0.0008(5) 0.0032(5) 0.0005(6)
C18 0.0125(7) 0.0118(7) 0.0164(7) 0.0024(6) 0.0007(6) 0.0014(6)
C19 0.0121(7) 0.0153(8) 0.0167(7) -0.0016(6) 0.0016(6) 0.0007(6)
C20 0.0124(7) 0.0174(8) 0.0134(7) -0.0007(6) 0.0038(6) 0.0007(6)
C21 0.0189(8) 0.0198(8) 0.0233(8) -0.0039(7) 0.0025(6) 0.0067(6)
C22 0.0169(8) 0.0177(8) 0.0154(7) 0.0008(6) 0.0039(6) 0.0014(6)
C23 0.0163(7) 0.0150(7) 0.0152(7) -0.0038(6) 0.0022(6) 0.0011(6)
C24 0.0160(7) 0.0194(8) 0.0139(7) -0.0006(6) 0.0047(6) 0.0051(6)

loop_
_atom_type_symbol
_atom_type_description
_atom_type_scat_dispersion_real
_atom_type_scat_dispersion_imag
_atom_type_scat_source
C C 0.0181 0.0091 'International Tables Vol C Tables 4.2.6.8 and 6.1.1.4'
H H 0.0000 0.0000 'International Tables Vol C Tables 4.2.6.8 and 6.1.1.4'
O O 0.0492 0.0322 'International Tables Vol C Tables 4.2.6.8 and 6.1.1.4'

loop_
_geom_angle_atom_site_label_1
_geom_angle_atom_site_label_2
_geom_angle_atom_site_label_3
_geom_angle
C20 O2 C19 110.73(12)
C17 O3 H3A 109.5
C1 O5 C6 126.41(13)
O6 C1 O5 116.03(17)
O6 C1 C2 120.15(19)
O5 C1 C2 123.81(15)
C3 C2 C1 131.81(16)
C3 C2 H2 114.1
C1 C2 H2 114.1
C2 C3 C4 132.54(15)
C2 C3 H3 113.7
C4 C3 H3 113.7
C3 C4 C5 112.42(12)
C3 C4 C24 104.66(13)
C5 C4 C24 114.84(13)
C3 C4 C12 107.00(12)
C5 C4 C12 105.80(12)
C24 C4 C12 111.97(12)
C9 C5 C6 114.36(14)
C9 C5 C4 110.60(12)
C6 C5 C4 116.64(13)
C9 C5 H5 104.6
C6 C5 H5 104.6
C4 C5 H5 104.6
O5 C6 C7 108.09(14)
O5 C6 C8 99.99(14)
C7 C6 C8 108.29(16)
O5 C6 C5 108.29(14)
C7 C6 C5 118.52(14)
C8 C6 C5 111.99(15)
C6 C7 H7A 109.5
C6 C7 H7B 109.5
H7A C7 H7B 109.5
C6 C7 H7C 109.5
H7A C7 H7C 109.5
H7B C7 H7C 109.5
C6 C8 H8A 109.5
C6 C8 H8B 109.5
H8A C8 H8B 109.5
C6 C8 H8C 109.5
H8A C8 H8C 109.5
H8B C8 H8C 109.5
C10 C9 C5 111.35(13)
C10 C9 H9A 109.4
C5 C9 H9A 109.4
C10 C9 H9B 109.4
C5 C9 H9B 109.4
H9A C9 H9B 108.0
C14 C9' H9'A 109.5
C14 C9' H9'B 109.5
H9'A C9' H9'B 109.5
C14 C9' H9'C 109.5
H9'A C9' H9'C 109.5
H9'B C9' H9'C 109.5
C9 C10 C11 112.33(12)
C9 C10 H10A 109.1
C11 C10 H10A 109.1
C9 C10 H10B 109.1
C11 C10 H10B 109.1
H10A C10 H10B 107.9
C10 C11 C23 108.35(13)
C10 C11 C12 108.68(12)
C23 C11 C12 114.43(13)
C10 C11 C16 112.74(12)
C23 C11 C16 107.03(12)
C12 C11 C16 105.69(12)
C13 C12 C11 112.33(12)
C13 C12 C4 114.09(12)
C11 C12 C4 114.45(12)
C13 C12 H12 104.9
C11 C12 H12 104.9
C4 C12 H12 104.9
C12 C13 C14 113.38(12)
C12 C13 H13A 108.9
C14 C13 H13A 108.9
C12 C13 H13B 108.9
C14 C13 H13B 108.9
H13A C13 H13B 107.7
C15 C14 C9' 117.04(14)
C15 C14 C18 101.71(12)
C9' C14 C18 114.17(14)
C15 C14 C13 107.02(13)
C9' C14 C13 111.36(13)
C18 C14 C13 104.37(12)
C22 C15 C14 128.32(15)
C22 C15 C16 127.40(15)
C14 C15 C16 104.27(12)
C20 C16 C15 109.84(12)
C20 C16 C17 101.76(13)
C15 C16 C17 99.22(12)
C20 C16 C11 118.01(13)
C15 C16 C11 107.24(12)
C17 C16 C11 119.07(12)
O3 C17 C18 115.21(13)
O3 C17 C16 113.93(13)
C18 C17 C16 104.10(12)
O3 C17 C19 112.93(13)
C18 C17 C19 109.43(13)
C16 C17 C19 99.86(12)
O4 C18 C14 127.32(15)
O4 C18 C17 124.47(15)
C14 C18 C17 108.17(13)
O2 C19 C21 109.21(13)
O2 C19 C17 103.81(12)
C21 C19 C17 115.90(13)
O2 C19 H19 109.2
C21 C19 H19 109.2
C17 C19 H19 109.2
O1 C20 O2 120.85(14)
O1 C20 C16 129.55(15)
O2 C20 C16 109.59(13)
C19 C21 H21A 109.5
C19 C21 H21B 109.5
H21A C21 H21B 109.5
C19 C21 H21C 109.5
H21A C21 H21C 109.5
H21B C21 H21C 109.5
C15 C22 H22A 120.0
C15 C22 H22B 120.0
H22A C22 H22B 120.0
C11 C23 H23A 109.5
C11 C23 H23B 109.5
H23A C23 H23B 109.5
C11 C23 H23C 109.5
H23A C23 H23C 109.5
H23B C23 H23C 109.5
C4 C24 H24A 109.5
C4 C24 H24B 109.5
H24A C24 H24B 109.5
C4 C24 H24C 109.5
H24A C24 H24C 109.5
H24B C24 H24C 109.5

loop_
_geom_bond_atom_site_label_1
_geom_bond_atom_site_label_2
_geom_bond_distance
O1 C20 1.203(2)
O2 C20 1.352(2)
O2 C19 1.4592(19)
O3 C17 1.4022(18)
O3 H3A 0.8200
O4 C18 1.209(2)
O5 C1 1.330(3)
O5 C6 1.479(2)
O6 C1 1.215(2)
C1 C2 1.482(2)
C2 C3 1.336(2)
C2 H2 0.9300
C3 C4 1.512(2)
C3 H3 0.9300
C4 C5 1.556(2)
C4 C24 1.557(2)
C4 C12 1.584(2)
C5 C9 1.541(2)
C5 C6 1.556(2)
C5 H5 0.9800
C6 C7 1.523(3)
C6 C8 1.523(2)
C7 H7A 0.9600
C7 H7B 0.9600
C7 H7C 0.9600
C8 H8A 0.9600
C8 H8B 0.9600
C8 H8C 0.9600
C9 C10 1.534(2)
C9 H9A 0.9700
C9 H9B 0.9700
C9' C14 1.519(2)
C9' H9'A 0.9600
C9' H9'B 0.9600
C9' H9'C 0.9600
C10 C11 1.537(2)
C10 H10A 0.9700
C10 H10B 0.9700
C11 C23 1.550(2)
C11 C12 1.569(2)
C11 C16 1.572(2)
C12 C13 1.543(2)
C12 H12 0.9800
C13 C14 1.563(2)
C13 H13A 0.9700
C13 H13B 0.9700
C14 C15 1.509(2)
C14 C18 1.526(2)
C15 C22 1.322(2)
C15 C16 1.535(2)
C16 C20 1.522(2)
C16 C17 1.554(2)
C17 C18 1.530(2)
C17 C19 1.556(2)
C19 C21 1.506(2)
C19 H19 0.9800
C21 H21A 0.9600
C21 H21B 0.9600
C21 H21C 0.9600
C22 H22A 0.9300
C22 H22B 0.9300
C23 H23A 0.9600
C23 H23B 0.9600
C23 H23C 0.9600
C24 H24A 0.9600
C24 H24B 0.9600
C24 H24C 0.9600
